data_7126993
loop_
_publ_author_name
'Cai, Liu'
'Liu, Xiangshuai'
'Wang, Jie'
'Chen, Li'
'Li, Xin'
'Cheng, Jin-Pei'

_publ_section_title
;
 Enantioselective and regioselective aza-Friedel-Crafts reaction of
 electron-rich phenols with isatin-derived ketimines.
;
_journal_issue 71
_journal_name_full 'Chemical communications (Cambridge, England)'
_journal_page_first 10361
_journal_page_last 10364
_journal_paper_doi 10.1039/d0cc04966b
_journal_volume 56
_journal_year 2020
_chemical_absolute_configuration ad
_chemical_formula_moiety 'C28 H30 N2 O6'
_chemical_formula_sum 'C28 H30 N2 O6'
_chemical_formula_weight 490.54
_space_group_crystal_system orthorhombic
_space_group_IT_number 19
_space_group_name_Hall 'P 2ac 2ab'
_space_group_name_H-M_alt 'P 21 21 21'
_atom_sites_solution_hydrogens mixed
_atom_sites_solution_primary dual
_audit_creation_date 2019-03-06
_audit_creation_method
;
Olex2 1.2
(compiled 2017.08.10 svn.r3458 for OlexSys, GUI svn.r5381)
;
_audit_update_record
;
2019-06-24 deposited with the CCDC.	2020-07-31 downloaded from the CCDC.
;
_cell_angle_alpha 90
_cell_angle_beta 90
_cell_angle_gamma 90
_cell_formula_units_Z 4
_cell_length_a 8.51250(10)
_cell_length_b 16.33800(10)
_cell_length_c 17.88090(10)
_cell_measurement_reflns_used 12725
_cell_measurement_temperature 294.15
_cell_measurement_theta_max 79.1240
_cell_measurement_theta_min 5.3940
_cell_volume 2486.83(4)
_computing_cell_refinement 'CrysAlisPro 1.171.39.46 (Rigaku OD, 2018)'
_computing_data_collection 'CrysAlisPro 1.171.39.46 (Rigaku OD, 2018)'
_computing_data_reduction 'CrysAlisPro 1.171.39.46 (Rigaku OD, 2018)'
_computing_molecular_graphics 'Olex2 (Dolomanov et al., 2009)'
_computing_publication_material 'Olex2 (Dolomanov et al., 2009)'
_computing_structure_refinement 'ShelXL (Sheldrick, 2015)'
_computing_structure_solution 'ShelXT (Sheldrick, 2015)'
_diffrn_ambient_temperature 294.15
_diffrn_detector PILT
_diffrn_measured_fraction_theta_full 0.995
_diffrn_measured_fraction_theta_max 0.994
_diffrn_measurement_details
;
List of Runs (angles in degrees, time in seconds):

  # Type    Start    End  Width  t~exp~   \w     \q     \k     \f   Frames
#--------------------------------------------------------------------------
  1  \w   -199.00 -21.00   0.50    2.00    -- -110.00  12.00  77.00  356
  2  \w    -24.00  94.00   0.50    0.50    --    5.00  57.00 -60.00  236
  3  \w    -78.00  39.00   0.50    0.50    --  -50.10  57.00  90.00  234
  4  \w    -51.00 -21.00   0.50    0.50    --  -50.10 -12.00 -95.00   60
  5  \w   -140.00 -52.00   0.50    2.00    -- -110.00  38.00  60.00  176
  6  \w   -199.00 -76.00   0.50    2.00    -- -110.00 -32.00 -51.43  246
  7  \w   -139.00 -23.00   0.50    2.00    -- -110.00  72.00-150.00  232
  8  \w   -177.00-132.00   0.50    2.00    -- -110.00 -57.00-120.00   90
  9  \w   -114.00 -89.00   0.50    2.00    -- -110.00  72.00-180.00   50
 10  \w   -124.00 -98.00   0.50    2.00    -- -110.00  72.00-120.00   52
 11  \w   -139.00 -21.00   0.50    2.00    -- -110.00  57.00-150.00  236
;
_diffrn_measurement_device 'four-circle diffractometer'
_diffrn_measurement_device_type 'XtaLAB AFC12 (RCD3): Kappa single'
_diffrn_measurement_method '\w scans'
_diffrn_orient_matrix_type 'CrysAlisPro convention (1999,Acta A55,543-557)'
_diffrn_orient_matrix_UB_11 -0.0289376000
_diffrn_orient_matrix_UB_12 0.0931267000
_diffrn_orient_matrix_UB_13 0.0005897000
_diffrn_orient_matrix_UB_21 0.0046872000
_diffrn_orient_matrix_UB_22 -0.0002772000
_diffrn_orient_matrix_UB_23 0.0861178000
_diffrn_orient_matrix_UB_31 0.1785290000
_diffrn_orient_matrix_UB_32 0.0150477000
_diffrn_orient_matrix_UB_33 -0.0021060000
_diffrn_radiation_monochromator mirror
_diffrn_radiation_probe x-ray
_diffrn_radiation_type CuK\a
_diffrn_radiation_wavelength 1.54184
_diffrn_reflns_av_R_equivalents 0.0214
_diffrn_reflns_av_unetI/netI 0.0218
_diffrn_reflns_Laue_measured_fraction_full 0.995
_diffrn_reflns_Laue_measured_fraction_max 0.994
_diffrn_reflns_limit_h_max 10
_diffrn_reflns_limit_h_min -5
_diffrn_reflns_limit_k_max 20
_diffrn_reflns_limit_k_min -20
_diffrn_reflns_limit_l_max 22
_diffrn_reflns_limit_l_min -22
_diffrn_reflns_number 16130
_diffrn_reflns_point_group_measured_fraction_full 0.982
_diffrn_reflns_point_group_measured_fraction_max 0.971
_diffrn_reflns_theta_full 67.684
_diffrn_reflns_theta_max 74.495
_diffrn_reflns_theta_min 3.665
_diffrn_source 'Rotating-anode X-ray tube'
_diffrn_source_type 'Rigaku (Cu) X-ray Source'
_exptl_absorpt_coefficient_mu 0.757
_exptl_absorpt_correction_T_max 1.00000
_exptl_absorpt_correction_T_min 0.74497
_exptl_absorpt_correction_type multi-scan
_exptl_absorpt_process_details
;
CrysAlisPro 1.171.39.46 (Rigaku Oxford Diffraction, 2018)
Empirical absorption correction using spherical harmonics,
 implemented in SCALE3 ABSPACK scaling algorithm.
;
_exptl_crystal_colour colourless
_exptl_crystal_colour_primary colourless
_exptl_crystal_density_diffrn 1.310
_exptl_crystal_description plate
_exptl_crystal_F_000 1040
_exptl_crystal_size_max 0.36
_exptl_crystal_size_mid 0.22
_exptl_crystal_size_min 0.08
_refine_diff_density_max 0.172
_refine_diff_density_min -0.138
_refine_diff_density_rms 0.025
_refine_ls_abs_structure_details
;
 Flack x determined using 1986 quotients [(I+)-(I-)]/[(I+)+(I-)]
 (Parsons, Flack and Wagner, Acta Cryst. B69 (2013) 249-259).
;
_refine_ls_abs_structure_Flack 0.08(5)
_refine_ls_extinction_coef 0.0022(3)
_refine_ls_extinction_expression Fc^*^=kFc[1+0.001xFc^2^\l^3^/sin(2\q)]^-1/4^
_refine_ls_extinction_method 'SHELXL-2018/3 (Sheldrick 2018)'
_refine_ls_goodness_of_fit_ref 1.058
_refine_ls_hydrogen_treatment mixed
_refine_ls_matrix_type full
_refine_ls_number_parameters 336
_refine_ls_number_reflns 4929
_refine_ls_number_restraints 0
_refine_ls_restrained_S_all 1.058
_refine_ls_R_factor_all 0.0277
_refine_ls_R_factor_gt 0.0271
_refine_ls_shift/su_max 0.001
_refine_ls_shift/su_mean 0.000
_refine_ls_structure_factor_coef Fsqd
_refine_ls_weighting_details 'w=1/[\s^2^(Fo^2^)+(0.0427P)^2^+0.1958P] where P=(Fo^2^+2Fc^2^)/3'
_refine_ls_weighting_scheme calc
_refine_ls_wR_factor_gt 0.0746
_refine_ls_wR_factor_ref 0.0751
_reflns_Friedel_coverage 0.719
_reflns_Friedel_fraction_full 0.964
_reflns_Friedel_fraction_max 0.940
_reflns_number_gt 4799
_reflns_number_total 4929
_reflns_threshold_expression 'I > 2\s(I)'
_cod_data_source_file d0cc04966b2.cif
_cod_data_source_block p20190306b
_cod_depositor_comments 'Adding full bibliography for 7126993.cif.'
_cod_database_code 7126993
_shelx_shelxl_version_number 2018/3
_chemical_oxdiff_formula C27H24N2O6
_shelx_space_group_comment
;
The symmetry employed for this shelxl refinement is uniquely defined
by the following loop, which should always be used as a source of
symmetry information in preference to the above space-group names.
They are only intended as comments.
;
_shelx_estimated_absorpt_t_max 0.942
_shelx_estimated_absorpt_t_min 0.772
_reflns_odcompleteness_completeness 99.35
_reflns_odcompleteness_iscentric 1
_reflns_odcompleteness_theta 74.33
_olex2_refinement_description
;
1. Fixed Uiso
 At 1.2 times of:
  All C(H) groups, All C(H,H) groups
 At 1.5 times of:
  All C(H,H,H) groups, All O(H) groups
2.a Secondary CH2 refined with riding coordinates:
 C17(H17A,H17B)
2.b Aromatic/amide H refined with riding coordinates:
 C5(H5), C6(H6), C7(H7), C8(H8), C11(H11), C13(H13), C19(H19), C20(H20),
 C21(H21), C22(H22), C23(H23)
2.c Idealised Me refined as rotating group:
 C15(H15A,H15B,H15C), C16(H16A,H16B,H16C), C26(H26A,H26B,H26C), C27(H27A,H27B,
 H27C), C28(H28A,H28B,H28C)
2.d Idealised tetrahedral OH refined as rotating group:
 O3(H3)
;
_olex2_submission_special_instructions 'No special instructions were received'
_oxdiff_exptl_absorpt_empirical_details
;
Empirical correction (ABSPACK) includes:
- Absorption correction using spherical harmonics
- Frame scaling
;
_oxdiff_exptl_absorpt_empirical_full_max 1.435
_oxdiff_exptl_absorpt_empirical_full_min 0.532

loop_
_space_group_symop_operation_xyz
'x, y, z'
'-x+1/2, -y, z+1/2'
'-x, y+1/2, -z+1/2'
'x+1/2, -y+1/2, -z'

loop_
_atom_site_label
_atom_site_type_symbol
_atom_site_fract_x
_atom_site_fract_y
_atom_site_fract_z
_atom_site_U_iso_or_equiv
_atom_site_adp_type
_atom_site_occupancy
_atom_site_site_symmetry_order
_atom_site_calc_flag
_atom_site_refinement_flags_posn
_atom_site_refinement_flags_adp
_atom_site_refinement_flags_occupancy
_atom_site_disorder_assembly
_atom_site_disorder_group
O1 O 0.14685(16) 0.50305(7) 0.71290(7) 0.0489(3) Uani 1 1 d . . . . .
O2 O -0.03391(15) 0.61548(7) 0.62628(7) 0.0481(3) Uani 1 1 d . . . . .
O3 O -0.25765(17) 0.85982(9) 0.71991(10) 0.0632(4) Uani 1 1 d . . . . .
H3 H -0.231767 0.902368 0.740888 0.095 Uiso 1 1 calc GR . . . .
O4 O 0.27684(16) 0.79027(7) 0.77519(8) 0.0521(3) Uani 1 1 d . . . . .
O5 O 0.51055(16) 0.53042(8) 0.72458(7) 0.0504(3) Uani 1 1 d . . . . .
O6 O 0.54255(15) 0.59253(7) 0.83791(6) 0.0464(3) Uani 1 1 d . . . . .
N1 N 0.25481(17) 0.53761(8) 0.59954(8) 0.0406(3) Uani 1 1 d . . . . .
N2 N 0.35288(18) 0.63364(9) 0.76313(8) 0.0415(3) Uani 1 1 d . . . . .
C1 C 0.21210(18) 0.55142(9) 0.67181(9) 0.0365(3) Uani 1 1 d . . . . .
C2 C 0.26402(18) 0.64001(8) 0.69388(8) 0.0344(3) Uani 1 1 d . . . . .
C3 C 0.35681(19) 0.66440(9) 0.62500(9) 0.0372(3) Uani 1 1 d . . . . .
C4 C 0.3408(2) 0.60396(10) 0.57084(9) 0.0405(3) Uani 1 1 d . . . . .
C5 C 0.4079(2) 0.61188(13) 0.50072(10) 0.0532(4) Uani 1 1 d . . . . .
H5 H 0.396312 0.571245 0.464717 0.064 Uiso 1 1 calc R . . . .
C6 C 0.4926(3) 0.68209(15) 0.48600(12) 0.0619(5) Uani 1 1 d . . . . .
H6 H 0.539272 0.688679 0.439354 0.074 Uiso 1 1 calc R . . . .
C7 C 0.5095(2) 0.74291(13) 0.53935(13) 0.0590(5) Uani 1 1 d . . . . .
H7 H 0.567347 0.789635 0.528174 0.071 Uiso 1 1 calc R . . . .
C8 C 0.4408(2) 0.73467(11) 0.60945(11) 0.0476(4) Uani 1 1 d . . . . .
H8 H 0.451142 0.775684 0.645176 0.057 Uiso 1 1 calc R . . . .
C9 C 0.12180(18) 0.69759(9) 0.70466(8) 0.0344(3) Uani 1 1 d . . . . .
C10 C -0.02415(19) 0.68332(9) 0.67001(8) 0.0361(3) Uani 1 1 d . . . . .
C11 C -0.1507(2) 0.73635(10) 0.67740(9) 0.0420(3) Uani 1 1 d . . . . .
H11 H -0.247076 0.723527 0.655870 0.050 Uiso 1 1 calc R . . . .
C12 C -0.1323(2) 0.80811(10) 0.71690(10) 0.0426(3) Uani 1 1 d . . . . .
C13 C 0.0091(2) 0.82635(10) 0.75077(10) 0.0431(4) Uani 1 1 d . . . . .
H13 H 0.020482 0.874498 0.777976 0.052 Uiso 1 1 calc R . . . .
C14 C 0.13423(19) 0.77230(9) 0.74398(9) 0.0381(3) Uani 1 1 d . . . . .
C15 C -0.1815(2) 0.59432(13) 0.59457(11) 0.0554(5) Uani 1 1 d . . . . .
H15A H -0.212779 0.635832 0.559609 0.083 Uiso 1 1 calc GR . . . .
H15B H -0.258697 0.590082 0.633509 0.083 Uiso 1 1 calc GR . . . .
H15C H -0.172692 0.542765 0.569159 0.083 Uiso 1 1 calc GR . . . .
C16 C 0.2888(3) 0.85998(12) 0.82290(14) 0.0638(6) Uani 1 1 d . . . . .
H16A H 0.258538 0.908162 0.795778 0.096 Uiso 1 1 calc GR . . . .
H16B H 0.395315 0.865672 0.839815 0.096 Uiso 1 1 calc GR . . . .
H16C H 0.220742 0.852999 0.865221 0.096 Uiso 1 1 calc GR . . . .
C17 C 0.1783(2) 0.47568(12) 0.55379(12) 0.0512(4) Uani 1 1 d . . . . .
H17A H 0.134618 0.502379 0.510035 0.061 Uiso 1 1 calc R . . . .
H17B H 0.091254 0.453163 0.582095 0.061 Uiso 1 1 calc R . . . .
C18 C 0.2804(2) 0.40549(10) 0.52769(10) 0.0448(4) Uani 1 1 d . . . . .
C19 C 0.3077(3) 0.39324(13) 0.45224(12) 0.0583(5) Uani 1 1 d . . . . .
H19 H 0.267173 0.429908 0.417457 0.070 Uiso 1 1 calc R . . . .
C20 C 0.3948(3) 0.32699(15) 0.42822(15) 0.0714(7) Uani 1 1 d . . . . .
H20 H 0.412447 0.319108 0.377400 0.086 Uiso 1 1 calc R . . . .
C21 C 0.4550(3) 0.27320(15) 0.47875(17) 0.0769(7) Uani 1 1 d . . . . .
H21 H 0.514885 0.229037 0.462515 0.092 Uiso 1 1 calc R . . . .
C22 C 0.4273(3) 0.28409(14) 0.55359(17) 0.0778(7) Uani 1 1 d . . . . .
H22 H 0.467345 0.246789 0.587925 0.093 Uiso 1 1 calc R . . . .
C23 C 0.3402(3) 0.35013(13) 0.57840(13) 0.0609(5) Uani 1 1 d . . . . .
H23 H 0.321901 0.357190 0.629275 0.073 Uiso 1 1 calc R . . . .
C24 C 0.4738(2) 0.58067(9) 0.77074(9) 0.0393(3) Uani 1 1 d . . . . .
C25 C 0.6745(2) 0.54079(10) 0.86256(9) 0.0413(3) Uani 1 1 d . . . . .
C26 C 0.8135(2) 0.55209(15) 0.81123(11) 0.0579(5) Uani 1 1 d . . . . .
H26A H 0.787392 0.532378 0.762196 0.087 Uiso 1 1 calc GR . . . .
H26B H 0.901559 0.521953 0.830326 0.087 Uiso 1 1 calc GR . . . .
H26C H 0.839845 0.609142 0.808491 0.087 Uiso 1 1 calc GR . . . .
C27 C 0.6205(3) 0.45244(11) 0.86836(12) 0.0571(5) Uani 1 1 d . . . . .
H27A H 0.530456 0.449304 0.900539 0.086 Uiso 1 1 calc GR . . . .
H27B H 0.703803 0.419628 0.888663 0.086 Uiso 1 1 calc GR . . . .
H27C H 0.593219 0.432525 0.819553 0.086 Uiso 1 1 calc GR . . . .
C28 C 0.7111(2) 0.57507(13) 0.93943(10) 0.0529(4) Uani 1 1 d . . . . .
H28A H 0.743767 0.631074 0.934803 0.079 Uiso 1 1 calc GR . . . .
H28B H 0.793786 0.543641 0.961957 0.079 Uiso 1 1 calc GR . . . .
H28C H 0.618817 0.572186 0.970200 0.079 Uiso 1 1 calc GR . . . .
H2 H 0.349(3) 0.6717(13) 0.7932(12) 0.047(5) Uiso 1 1 d . . . . .

loop_
_atom_site_aniso_label
_atom_site_aniso_U_11
_atom_site_aniso_U_22
_atom_site_aniso_U_33
_atom_site_aniso_U_23
_atom_site_aniso_U_13
_atom_site_aniso_U_12
O1 0.0466(7) 0.0350(5) 0.0650(7) 0.0086(5) 0.0060(6) -0.0010(5)
O2 0.0409(6) 0.0441(6) 0.0593(7) -0.0178(5) -0.0112(5) 0.0090(5)
O3 0.0470(7) 0.0532(7) 0.0894(10) -0.0246(7) -0.0132(7) 0.0194(6)
O4 0.0443(7) 0.0362(6) 0.0758(8) -0.0084(6) -0.0175(6) 0.0015(5)
O5 0.0530(7) 0.0497(7) 0.0485(6) -0.0086(5) -0.0087(6) 0.0178(6)
O6 0.0481(7) 0.0456(6) 0.0453(6) -0.0048(5) -0.0120(5) 0.0130(5)
N1 0.0375(7) 0.0362(6) 0.0480(7) -0.0073(5) -0.0016(6) 0.0016(5)
N2 0.0457(8) 0.0366(6) 0.0421(7) -0.0031(6) -0.0077(6) 0.0109(6)
C1 0.0339(7) 0.0285(6) 0.0471(8) 0.0020(6) -0.0004(6) 0.0041(6)
C2 0.0332(7) 0.0299(6) 0.0400(7) 0.0013(6) -0.0025(6) 0.0021(6)
C3 0.0319(7) 0.0347(7) 0.0449(8) 0.0059(6) -0.0034(6) 0.0041(6)
C4 0.0345(8) 0.0438(8) 0.0432(7) 0.0032(6) -0.0025(6) 0.0054(7)
C5 0.0520(10) 0.0659(11) 0.0418(8) 0.0034(8) -0.0006(8) 0.0098(9)
C6 0.0544(12) 0.0783(14) 0.0530(10) 0.0266(10) 0.0074(9) 0.0111(10)
C7 0.0470(10) 0.0540(11) 0.0760(13) 0.0284(10) 0.0066(10) 0.0017(9)
C8 0.0387(9) 0.0371(8) 0.0670(11) 0.0096(7) -0.0008(8) 0.0009(7)
C9 0.0343(7) 0.0302(6) 0.0389(7) 0.0026(5) -0.0010(6) 0.0030(6)
C10 0.0384(8) 0.0330(7) 0.0369(7) -0.0005(6) -0.0012(6) 0.0022(6)
C11 0.0345(8) 0.0441(8) 0.0475(8) -0.0042(7) -0.0043(7) 0.0053(7)
C12 0.0396(8) 0.0398(8) 0.0484(8) -0.0036(7) 0.0003(7) 0.0093(7)
C13 0.0464(9) 0.0335(7) 0.0495(8) -0.0063(6) -0.0036(7) 0.0046(7)
C14 0.0384(8) 0.0321(7) 0.0438(7) 0.0023(6) -0.0043(7) 0.0012(6)
C15 0.0445(10) 0.0565(10) 0.0652(11) -0.0208(9) -0.0123(8) 0.0032(8)
C16 0.0683(13) 0.0418(9) 0.0814(13) -0.0089(9) -0.0269(12) -0.0046(9)
C17 0.0389(9) 0.0500(9) 0.0647(10) -0.0177(8) -0.0099(8) 0.0026(8)
C18 0.0385(8) 0.0413(8) 0.0547(9) -0.0121(7) -0.0059(7) -0.0021(7)
C19 0.0626(12) 0.0557(10) 0.0565(10) -0.0116(9) -0.0035(9) -0.0026(10)
C20 0.0679(14) 0.0701(14) 0.0760(14) -0.0328(12) 0.0143(12) -0.0091(12)
C21 0.0570(13) 0.0572(12) 0.117(2) -0.0360(14) 0.0004(14) 0.0057(11)
C22 0.0801(18) 0.0509(11) 0.1025(19) -0.0076(12) -0.0273(15) 0.0120(11)
C23 0.0688(13) 0.0526(10) 0.0612(11) -0.0074(9) -0.0119(10) 0.0016(10)
C24 0.0398(8) 0.0366(7) 0.0416(7) 0.0027(6) -0.0038(6) 0.0047(6)
C25 0.0374(8) 0.0420(8) 0.0445(8) 0.0061(7) -0.0045(6) 0.0054(6)
C26 0.0456(10) 0.0733(12) 0.0546(10) 0.0031(9) 0.0034(8) -0.0020(9)
C27 0.0642(12) 0.0449(9) 0.0621(11) 0.0103(8) -0.0042(10) 0.0011(9)
C28 0.0490(10) 0.0638(11) 0.0458(8) 0.0051(8) -0.0074(8) -0.0002(9)

loop_
_atom_type_symbol
_atom_type_description
_atom_type_scat_dispersion_real
_atom_type_scat_dispersion_imag
_atom_type_scat_source
C C 0.0181 0.0091 'International Tables Vol C Tables 4.2.6.8 and 6.1.1.4'
H H 0.0000 0.0000 'International Tables Vol C Tables 4.2.6.8 and 6.1.1.4'
N N 0.0311 0.0180 'International Tables Vol C Tables 4.2.6.8 and 6.1.1.4'
O O 0.0492 0.0322 'International Tables Vol C Tables 4.2.6.8 and 6.1.1.4'

loop_
_geom_angle_atom_site_label_1
_geom_angle_atom_site_label_2
_geom_angle_atom_site_label_3
_geom_angle
_geom_angle_site_symmetry_1
_geom_angle_site_symmetry_3
_geom_angle_publ_flag
C10 O2 C15 118.82(13) . . ?
C12 O3 H3 109.5 . . ?
C14 O4 C16 118.60(15) . . ?
C24 O6 C25 120.96(12) . . ?
C1 N1 C4 110.97(13) . . ?
C1 N1 C17 121.97(15) . . ?
C4 N1 C17 124.36(15) . . ?
C2 N2 H2 118.8(15) . . ?
C24 N2 C2 121.83(13) . . ?
C24 N2 H2 116.6(16) . . ?
O1 C1 N1 126.08(14) . . ?
O1 C1 C2 125.40(15) . . ?
N1 C1 C2 108.51(13) . . ?
N2 C2 C1 107.18(12) . . ?
N2 C2 C3 116.06(13) . . ?
N2 C2 C9 110.16(12) . . ?
C3 C2 C1 100.69(12) . . ?
C3 C2 C9 110.46(12) . . ?
C9 C2 C1 111.93(13) . . ?
C4 C3 C2 109.17(14) . . ?
C8 C3 C2 130.67(16) . . ?
C8 C3 C4 120.07(16) . . ?
C3 C4 N1 110.16(14) . . ?
C5 C4 N1 128.17(17) . . ?
C5 C4 C3 121.64(17) . . ?
C4 C5 H5 121.1 . . ?
C6 C5 C4 117.8(2) . . ?
C6 C5 H5 121.1 . . ?
C5 C6 H6 119.4 . . ?
C5 C6 C7 121.28(18) . . ?
C7 C6 H6 119.4 . . ?
C6 C7 H7 119.7 . . ?
C6 C7 C8 120.53(18) . . ?
C8 C7 H7 119.7 . . ?
C3 C8 C7 118.70(18) . . ?
C3 C8 H8 120.7 . . ?
C7 C8 H8 120.7 . . ?
C10 C9 C2 122.39(13) . . ?
C10 C9 C14 115.36(13) . . ?
C14 C9 C2 121.97(14) . . ?
O2 C10 C9 116.25(13) . . ?
O2 C10 C11 121.07(14) . . ?
C11 C10 C9 122.65(13) . . ?
C10 C11 H11 120.3 . . ?
C12 C11 C10 119.42(15) . . ?
C12 C11 H11 120.3 . . ?
O3 C12 C11 117.31(15) . . ?
O3 C12 C13 122.14(15) . . ?
C11 C12 C13 120.55(15) . . ?
C12 C13 H13 120.2 . . ?
C12 C13 C14 119.55(15) . . ?
C14 C13 H13 120.2 . . ?
O4 C14 C9 117.06(14) . . ?
O4 C14 C13 120.57(14) . . ?
C13 C14 C9 122.37(15) . . ?
O2 C15 H15A 109.5 . . ?
O2 C15 H15B 109.5 . . ?
O2 C15 H15C 109.5 . . ?
H15A C15 H15B 109.5 . . ?
H15A C15 H15C 109.5 . . ?
H15B C15 H15C 109.5 . . ?
O4 C16 H16A 109.5 . . ?
O4 C16 H16B 109.5 . . ?
O4 C16 H16C 109.5 . . ?
H16A C16 H16B 109.5 . . ?
H16A C16 H16C 109.5 . . ?
H16B C16 H16C 109.5 . . ?
N1 C17 H17A 108.2 . . ?
N1 C17 H17B 108.2 . . ?
N1 C17 C18 116.34(15) . . ?
H17A C17 H17B 107.4 . . ?
C18 C17 H17A 108.2 . . ?
C18 C17 H17B 108.2 . . ?
C19 C18 C17 120.48(18) . . ?
C23 C18 C17 120.44(18) . . ?
C23 C18 C19 118.99(18) . . ?
C18 C19 H19 119.8 . . ?
C20 C19 C18 120.5(2) . . ?
C20 C19 H19 119.8 . . ?
C19 C20 H20 119.9 . . ?
C21 C20 C19 120.1(2) . . ?
C21 C20 H20 119.9 . . ?
C20 C21 H21 120.0 . . ?
C20 C21 C22 120.0(2) . . ?
C22 C21 H21 120.0 . . ?
C21 C22 H22 119.8 . . ?
C21 C22 C23 120.5(2) . . ?
C23 C22 H22 119.8 . . ?
C18 C23 C22 119.9(2) . . ?
C18 C23 H23 120.0 . . ?
C22 C23 H23 120.0 . . ?
O5 C24 O6 126.45(15) . . ?
O5 C24 N2 124.41(15) . . ?
O6 C24 N2 109.13(13) . . ?
O6 C25 C26 110.21(14) . . ?
O6 C25 C27 109.59(15) . . ?
O6 C25 C28 102.46(13) . . ?
C26 C25 C27 113.28(17) . . ?
C26 C25 C28 110.20(16) . . ?
C28 C25 C27 110.56(15) . . ?
C25 C26 H26A 109.5 . . ?
C25 C26 H26B 109.5 . . ?
C25 C26 H26C 109.5 . . ?
H26A C26 H26B 109.5 . . ?
H26A C26 H26C 109.5 . . ?
H26B C26 H26C 109.5 . . ?
C25 C27 H27A 109.5 . . ?
C25 C27 H27B 109.5 . . ?
C25 C27 H27C 109.5 . . ?
H27A C27 H27B 109.5 . . ?
H27A C27 H27C 109.5 . . ?
H27B C27 H27C 109.5 . . ?
C25 C28 H28A 109.5 . . ?
C25 C28 H28B 109.5 . . ?
C25 C28 H28C 109.5 . . ?
H28A C28 H28B 109.5 . . ?
H28A C28 H28C 109.5 . . ?
H28B C28 H28C 109.5 . . ?

loop_
_geom_bond_atom_site_label_1
_geom_bond_atom_site_label_2
_geom_bond_distance
_geom_bond_site_symmetry_2
_geom_bond_publ_flag
O1 C1 1.2136(19) . ?
O2 C10 1.3590(18) . ?
O2 C15 1.421(2) . ?
O3 H3 0.8200 . ?
O3 C12 1.362(2) . ?
O4 C14 1.368(2) . ?
O4 C16 1.427(2) . ?
O5 C24 1.205(2) . ?
O6 C24 1.3502(19) . ?
O6 C25 1.4732(19) . ?
N1 C1 1.361(2) . ?
N1 C4 1.405(2) . ?
N1 C17 1.455(2) . ?
N2 C2 1.455(2) . ?
N2 C24 1.351(2) . ?
N2 H2 0.82(2) . ?
C1 C2 1.564(2) . ?
C2 C3 1.516(2) . ?
C2 C9 1.545(2) . ?
C3 C4 1.390(2) . ?
C3 C8 1.381(2) . ?
C4 C5 1.384(2) . ?
C5 H5 0.9300 . ?
C5 C6 1.380(3) . ?
C6 H6 0.9300 . ?
C6 C7 1.385(3) . ?
C7 H7 0.9300 . ?
C7 C8 1.390(3) . ?
C8 H8 0.9300 . ?
C9 C10 1.408(2) . ?
C9 C14 1.413(2) . ?
C10 C11 1.389(2) . ?
C11 H11 0.9300 . ?
C11 C12 1.378(2) . ?
C12 C13 1.380(3) . ?
C13 H13 0.9300 . ?
C13 C14 1.389(2) . ?
C15 H15A 0.9600 . ?
C15 H15B 0.9600 . ?
C15 H15C 0.9600 . ?
C16 H16A 0.9600 . ?
C16 H16B 0.9600 . ?
C16 H16C 0.9600 . ?
C17 H17A 0.9700 . ?
C17 H17B 0.9700 . ?
C17 C18 1.513(2) . ?
C18 C19 1.384(3) . ?
C18 C23 1.378(3) . ?
C19 H19 0.9300 . ?
C19 C20 1.381(3) . ?
C20 H20 0.9300 . ?
C20 C21 1.360(4) . ?
C21 H21 0.9300 . ?
C21 C22 1.370(4) . ?
C22 H22 0.9300 . ?
C22 C23 1.382(3) . ?
C23 H23 0.9300 . ?
C25 C26 1.509(3) . ?
C25 C27 1.518(3) . ?
C25 C28 1.517(2) . ?
C26 H26A 0.9600 . ?
C26 H26B 0.9600 . ?
C26 H26C 0.9600 . ?
C27 H27A 0.9600 . ?
C27 H27B 0.9600 . ?
C27 H27C 0.9600 . ?
C28 H28A 0.9600 . ?
C28 H28B 0.9600 . ?
C28 H28C 0.9600 . ?

loop_
_geom_torsion_atom_site_label_1
_geom_torsion_atom_site_label_2
_geom_torsion_atom_site_label_3
_geom_torsion_atom_site_label_4
_geom_torsion
_geom_torsion_site_symmetry_1
_geom_torsion_site_symmetry_2
_geom_torsion_site_symmetry_3
_geom_torsion_site_symmetry_4
_geom_torsion_publ_flag
O1 C1 C2 N2 50.5(2) . . . . ?
O1 C1 C2 C3 172.28(15) . . . . ?
O1 C1 C2 C9 -70.37(19) . . . . ?
O2 C10 C11 C12 -174.38(16) . . . . ?
O3 C12 C13 C14 -178.15(17) . . . . ?
N1 C1 C2 N2 -128.47(14) . . . . ?
N1 C1 C2 C3 -6.71(15) . . . . ?
N1 C1 C2 C9 110.64(14) . . . . ?
N1 C4 C5 C6 -177.62(17) . . . . ?
N1 C17 C18 C19 -116.8(2) . . . . ?
N1 C17 C18 C23 66.9(2) . . . . ?
N2 C2 C3 C4 121.95(14) . . . . ?
N2 C2 C3 C8 -61.6(2) . . . . ?
N2 C2 C9 C10 -143.47(14) . . . . ?
N2 C2 C9 C14 42.91(19) . . . . ?
C1 N1 C4 C3 -0.05(19) . . . . ?
C1 N1 C4 C5 178.03(17) . . . . ?
C1 N1 C17 C18 -116.32(19) . . . . ?
C1 C2 C3 C4 6.68(16) . . . . ?
C1 C2 C3 C8 -176.83(16) . . . . ?
C1 C2 C9 C10 -24.32(19) . . . . ?
C1 C2 C9 C14 162.06(13) . . . . ?
C2 N2 C24 O5 -6.2(3) . . . . ?
C2 N2 C24 O6 174.92(14) . . . . ?
C2 C3 C4 N1 -4.60(18) . . . . ?
C2 C3 C4 C5 177.17(15) . . . . ?
C2 C3 C8 C7 -176.86(16) . . . . ?
C2 C9 C10 O2 0.2(2) . . . . ?
C2 C9 C10 C11 -177.70(15) . . . . ?
C2 C9 C14 O4 -2.7(2) . . . . ?
C2 C9 C14 C13 176.73(15) . . . . ?
C3 C2 C9 C10 87.00(17) . . . . ?
C3 C2 C9 C14 -86.62(17) . . . . ?
C3 C4 C5 C6 0.3(3) . . . . ?
C4 N1 C1 O1 -174.47(16) . . . . ?
C4 N1 C1 C2 4.52(17) . . . . ?
C4 N1 C17 C18 84.0(2) . . . . ?
C4 C3 C8 C7 -0.7(2) . . . . ?
C4 C5 C6 C7 -0.3(3) . . . . ?
C5 C6 C7 C8 -0.1(3) . . . . ?
C6 C7 C8 C3 0.6(3) . . . . ?
C8 C3 C4 N1 178.47(14) . . . . ?
C8 C3 C4 C5 0.2(2) . . . . ?
C9 C2 C3 C4 -111.76(15) . . . . ?
C9 C2 C3 C8 64.7(2) . . . . ?
C9 C10 C11 C12 3.4(2) . . . . ?
C10 C9 C14 O4 -176.77(14) . . . . ?
C10 C9 C14 C13 2.7(2) . . . . ?
C10 C11 C12 O3 177.24(17) . . . . ?
C10 C11 C12 C13 -1.9(3) . . . . ?
C11 C12 C13 C14 0.9(3) . . . . ?
C12 C13 C14 O4 178.02(16) . . . . ?
C12 C13 C14 C9 -1.4(3) . . . . ?
C14 C9 C10 O2 174.19(14) . . . . ?
C14 C9 C10 C11 -3.7(2) . . . . ?
C15 O2 C10 C9 175.13(16) . . . . ?
C15 O2 C10 C11 -7.0(2) . . . . ?
C16 O4 C14 C9 -172.42(16) . . . . ?
C16 O4 C14 C13 8.1(2) . . . . ?
C17 N1 C1 O1 23.4(3) . . . . ?
C17 N1 C1 C2 -157.62(15) . . . . ?
C17 N1 C4 C3 161.58(15) . . . . ?
C17 N1 C4 C5 -20.3(3) . . . . ?
C17 C18 C19 C20 -176.97(19) . . . . ?
C17 C18 C23 C22 177.0(2) . . . . ?
C18 C19 C20 C21 -0.2(4) . . . . ?
C19 C18 C23 C22 0.7(3) . . . . ?
C19 C20 C21 C22 0.9(4) . . . . ?
C20 C21 C22 C23 -0.9(4) . . . . ?
C21 C22 C23 C18 0.1(4) . . . . ?
C23 C18 C19 C20 -0.6(3) . . . . ?
C24 O6 C25 C26 63.3(2) . . . . ?
C24 O6 C25 C27 -62.0(2) . . . . ?
C24 O6 C25 C28 -179.41(15) . . . . ?
C24 N2 C2 C1 51.3(2) . . . . ?
C24 N2 C2 C3 -60.3(2) . . . . ?
C24 N2 C2 C9 173.27(14) . . . . ?
C25 O6 C24 O5 -1.3(3) . . . . ?
C25 O6 C24 N2 177.59(14) . . . . ?
